data_7244542
loop_
_publ_author_name
'Sengoden, Mani'
'Bhat, Gulzar A.'
'Darensbourg, Donald J.'

_publ_section_title
;
 Explorations into the sustainable synthesis of cyclic and polymeric
 carbonates and thiocarbonates from eugenol-derived monomers and their
 reactions with CO2, COS, or CS2
;
_journal_issue 6
_journal_name_full 'Green Chemistry'
_journal_page_first 2535
_journal_page_last 2541
_journal_paper_doi 10.1039/D2GC00327A
_journal_volume 24
_journal_year 2022
_chemical_formula_moiety 'C15 H20 O4'
_chemical_formula_sum 'C15 H20 O4'
_chemical_formula_weight 264.31
_space_group_crystal_system orthorhombic
_space_group_IT_number 61
_space_group_name_Hall '-P 2ac 2ab'
_space_group_name_H-M_alt 'P b c a'
_atom_sites_solution_hydrogens geom
_atom_sites_solution_primary dual
_audit_block_doi 10.5517/ccdc.csd.cc29yg5x
_audit_creation_date 2021-12-21
_audit_creation_method
;
Olex2 1.3
(compiled Nov 21 2019 18:26:39 for OlexSys, GUI svn.r6003)
;
_audit_update_record
;
2022-01-20 deposited with the CCDC.	2022-02-18 downloaded from the CCDC.
;
_cell_angle_alpha 90
_cell_angle_beta 90
_cell_angle_gamma 90
_cell_formula_units_Z 8
_cell_length_a 16.3085(4)
_cell_length_b 7.9252(2)
_cell_length_c 21.3840(6)
_cell_measurement_reflns_used 2518
_cell_measurement_temperature 110.0
_cell_measurement_theta_max 68.23
_cell_measurement_theta_min 3.12
_cell_volume 2763.84(12)
_computing_molecular_graphics 'Olex2 1.3 (Dolomanov et al., 2009)'
_computing_publication_material 'Olex2 1.3 (Dolomanov et al., 2009)'
_computing_structure_refinement 'SHELXL 2018/3 (Sheldrick, 2015)'
_computing_structure_solution 'SHELXT 2018/2 (Sheldrick, 2018)'
_diffrn_ambient_temperature 110.0
_diffrn_measured_fraction_theta_full 0.992
_diffrn_measured_fraction_theta_max 0.991
_diffrn_measurement_device_type 'Bruker Venture (PHOTON III)'
_diffrn_measurement_method '\f and \w scans'
_diffrn_radiation_type CuK\a
_diffrn_radiation_wavelength 1.54178
_diffrn_reflns_av_R_equivalents 0.1904
_diffrn_reflns_av_unetI/netI 0.0675
_diffrn_reflns_Laue_measured_fraction_full 0.992
_diffrn_reflns_Laue_measured_fraction_max 0.991
_diffrn_reflns_limit_h_max 19
_diffrn_reflns_limit_h_min -19
_diffrn_reflns_limit_k_max 9
_diffrn_reflns_limit_k_min -8
_diffrn_reflns_limit_l_max 25
_diffrn_reflns_limit_l_min -25
_diffrn_reflns_number 22986
_diffrn_reflns_point_group_measured_fraction_full 0.992
_diffrn_reflns_point_group_measured_fraction_max 0.991
_diffrn_reflns_theta_full 67.679
_diffrn_reflns_theta_max 68.379
_diffrn_reflns_theta_min 5.425
_exptl_absorpt_coefficient_mu 0.746
_exptl_absorpt_correction_T_max 0.3841
_exptl_absorpt_correction_T_min 0.2655
_exptl_absorpt_correction_type numerical
_exptl_absorpt_process_details
;
SADABS-2016/2 (Bruker,2016/2) was used for absorption correction
;
_exptl_crystal_colour white
_exptl_crystal_density_diffrn 1.270
_exptl_crystal_description block
_exptl_crystal_F_000 1136
_exptl_crystal_size_max 0.39
_exptl_crystal_size_mid 0.35
_exptl_crystal_size_min 0.24
_refine_diff_density_max 1.718
_refine_diff_density_min -0.428
_refine_diff_density_rms 0.072
_refine_ls_extinction_method none
_refine_ls_goodness_of_fit_ref 1.073
_refine_ls_hydrogen_treatment constr
_refine_ls_matrix_type full
_refine_ls_number_parameters 176
_refine_ls_number_reflns 2518
_refine_ls_number_restraints 0
_refine_ls_restrained_S_all 1.073
_refine_ls_R_factor_all 0.0740
_refine_ls_R_factor_gt 0.0719
_refine_ls_shift/su_max 0.001
_refine_ls_shift/su_mean 0.000
_refine_ls_structure_factor_coef Fsqd
_refine_ls_weighting_details 'w=1/[\s^2^(Fo^2^)+(0.0980P)^2^+3.4804P] where P=(Fo^2^+2Fc^2^)/3'
_refine_ls_weighting_scheme calc
_refine_ls_wR_factor_gt 0.1937
_refine_ls_wR_factor_ref 0.1962
_reflns_Friedel_coverage 0.000
_reflns_number_gt 2398
_reflns_number_total 2518
_reflns_threshold_expression 'I > 2\s(I)'
_cod_data_source_file d2gc00327a2.cif
_cod_data_source_block 1
_cod_depositor_comments 'Adding full bibliography for 7244542--7244545.cif.'
_cod_database_code 7244542
_shelx_shelxl_version_number 2018/3
_shelx_space_group_comment
;
The symmetry employed for this shelxl refinement is uniquely defined
by the following loop, which should always be used as a source of
symmetry information in preference to the above space-group names.
They are only intended as comments.
;
_shelx_estimated_absorpt_t_max 0.922
_shelx_estimated_absorpt_t_min 0.883
_exptl_absorpt_special_details multi-scaan
_olex2_refinement_description
;
1. Fixed Uiso
 At 1.2 times of:
  All C(H) groups, All C(H,H) groups
 At 1.5 times of:
  All C(H,H,H) groups
2.a Ternary CH refined with riding coordinates:
 C14(H14)
2.b Secondary CH2 refined with riding coordinates:
 C15(H15a,H15b), C13(H13a,H13b)
2.c Aromatic/amide H refined with riding coordinates:
 C2(H2), C5(H5), C6(H6)
2.d Idealised Me refined as rotating group:
 C11(H11a,H11b,H11c), C12(H12a,H12b,H12c), C7(H7a,H7b,H7c), C10(H10a,H10b,H10c)
;
_olex2_submission_special_instructions 'No special instructions were received'

loop_
_space_group_symop_operation_xyz
'x, y, z'
'-x+1/2, -y, z+1/2'
'-x, y+1/2, -z+1/2'
'x+1/2, -y+1/2, -z'
'-x, -y, -z'
'x-1/2, y, -z-1/2'
'x, -y-1/2, z-1/2'
'-x-1/2, y-1/2, z'

loop_
_atom_site_label
_atom_site_type_symbol
_atom_site_fract_x
_atom_site_fract_y
_atom_site_fract_z
_atom_site_U_iso_or_equiv
_atom_site_adp_type
_atom_site_occupancy
_atom_site_site_symmetry_order
_atom_site_calc_flag
_atom_site_refinement_flags_posn
_atom_site_refinement_flags_adp
_atom_site_refinement_flags_occupancy
_atom_site_disorder_assembly
_atom_site_disorder_group
O3 O 0.40180(10) 0.1945(2) 0.42097(7) 0.0223(4) Uani 1 1 d . . . . .
O1 O 0.51681(9) 0.5207(2) 0.39430(7) 0.0223(4) Uani 1 1 d . . . . .
O2 O 0.36929(10) 0.40779(19) 0.35568(7) 0.0211(4) Uani 1 1 d . . . . .
O4 O 0.29406(12) 0.8014(3) 0.62961(9) 0.0398(5) Uani 1 1 d . . . . .
C8 C 0.38729(12) 0.2431(3) 0.36895(10) 0.0164(5) Uani 1 1 d . . . . .
C3 C 0.44996(13) 0.5863(3) 0.42386(9) 0.0182(5) Uani 1 1 d . . . . .
C2 C 0.45235(14) 0.7108(3) 0.46991(10) 0.0210(5) Uani 1 1 d . . . . .
H2 H 0.503699 0.753110 0.483819 0.025 Uiso 1 1 calc R U . . .
C4 C 0.37381(14) 0.5235(3) 0.40545(10) 0.0191(5) Uani 1 1 d . . . . .
C5 C 0.30234(13) 0.5812(3) 0.43181(10) 0.0209(5) Uani 1 1 d . . . . .
H5 H 0.251194 0.534901 0.419238 0.025 Uiso 1 1 calc R U . . .
C6 C 0.30490(15) 0.7077(3) 0.47706(11) 0.0238(5) Uani 1 1 d . . . . .
H6 H 0.255486 0.748724 0.495020 0.029 Uiso 1 1 calc R U . . .
C9 C 0.38612(13) 0.1368(3) 0.30961(10) 0.0184(5) Uani 1 1 d . . . . .
C11 C 0.40242(15) -0.0476(3) 0.32686(11) 0.0251(5) Uani 1 1 d . . . . .
H11A H 0.456506 -0.057079 0.346521 0.038 Uiso 1 1 calc R U . . .
H11B H 0.400949 -0.117096 0.288983 0.038 Uiso 1 1 calc R U . . .
H11C H 0.360252 -0.086581 0.356135 0.038 Uiso 1 1 calc R U . . .
C1 C 0.37978(15) 0.7737(3) 0.49579(11) 0.0242(5) Uani 1 1 d . . . . .
C12 C 0.30275(13) 0.1536(3) 0.27689(10) 0.0235(5) Uani 1 1 d . . . . .
H12A H 0.259333 0.113663 0.304903 0.035 Uiso 1 1 calc R U . . .
H12B H 0.302747 0.085654 0.238595 0.035 Uiso 1 1 calc R U . . .
H12C H 0.292952 0.272177 0.266275 0.035 Uiso 1 1 calc R U . . .
C7 C 0.59497(14) 0.5934(3) 0.40927(12) 0.0269(5) Uani 1 1 d . . . . .
H7A H 0.637852 0.537588 0.384707 0.040 Uiso 1 1 calc R U . . .
H7B H 0.606173 0.578042 0.453933 0.040 Uiso 1 1 calc R U . . .
H7C H 0.594266 0.714114 0.399389 0.040 Uiso 1 1 calc R U . . .
C10 C 0.45367(14) 0.2024(3) 0.26559(11) 0.0260(5) Uani 1 1 d . . . . .
H10A H 0.441451 0.319036 0.253580 0.039 Uiso 1 1 calc R U . . .
H10B H 0.455883 0.131535 0.228072 0.039 Uiso 1 1 calc R U . . .
H10C H 0.506694 0.198354 0.287113 0.039 Uiso 1 1 calc R U . . .
C15 C 0.33118(17) 0.9480(4) 0.65708(13) 0.0354(6) Uani 1 1 d . . . . .
H15A H 0.350596 0.939437 0.700831 0.042 Uiso 1 1 calc R U . . .
H15B H 0.309225 1.059840 0.645091 0.042 Uiso 1 1 calc R U . . .
C13 C 0.38295(18) 0.9125(3) 0.54459(13) 0.0362(7) Uani 1 1 d . . . . .
H13A H 0.435519 0.973952 0.540379 0.043 Uiso 1 1 calc R U . . .
H13B H 0.338092 0.993698 0.536341 0.043 Uiso 1 1 calc R U . . .
C14 C 0.37538(16) 0.8503(4) 0.60902(14) 0.0352(7) Uani 1 1 d . . . . .
H14 H 0.421589 0.778554 0.624446 0.042 Uiso 1 1 calc R U . . .

loop_
_atom_site_aniso_label
_atom_site_aniso_U_11
_atom_site_aniso_U_22
_atom_site_aniso_U_33
_atom_site_aniso_U_23
_atom_site_aniso_U_13
_atom_site_aniso_U_12
O3 0.0282(9) 0.0206(8) 0.0180(8) 0.0008(6) -0.0049(6) -0.0004(6)
O1 0.0203(8) 0.0224(8) 0.0243(8) -0.0007(6) -0.0004(6) -0.0004(6)
O2 0.0276(8) 0.0170(8) 0.0187(8) -0.0015(6) -0.0061(6) 0.0008(6)
O4 0.0376(11) 0.0441(12) 0.0377(11) -0.0110(8) 0.0153(8) -0.0171(9)
C8 0.0118(9) 0.0180(10) 0.0195(11) 0.0005(8) -0.0017(8) -0.0022(8)
C3 0.0210(11) 0.0171(10) 0.0166(10) 0.0042(8) -0.0018(8) -0.0002(8)
C2 0.0249(11) 0.0200(11) 0.0180(11) 0.0025(8) -0.0024(8) -0.0075(9)
C4 0.0261(12) 0.0146(10) 0.0165(10) 0.0013(8) -0.0054(8) -0.0008(8)
C5 0.0205(11) 0.0194(11) 0.0228(11) 0.0038(8) -0.0042(8) -0.0023(8)
C6 0.0267(12) 0.0210(11) 0.0236(11) 0.0016(9) 0.0040(9) 0.0007(9)
C9 0.0176(10) 0.0197(11) 0.0179(10) -0.0016(8) 0.0011(8) -0.0008(8)
C11 0.0318(13) 0.0203(11) 0.0233(11) -0.0032(9) 0.0043(9) 0.0016(9)
C1 0.0336(13) 0.0183(11) 0.0206(11) 0.0009(9) 0.0034(9) -0.0058(9)
C12 0.0212(11) 0.0288(12) 0.0203(11) -0.0039(9) -0.0032(8) -0.0033(9)
C7 0.0208(12) 0.0283(12) 0.0317(12) 0.0057(10) -0.0008(9) -0.0040(9)
C10 0.0228(11) 0.0315(12) 0.0236(12) 0.0014(9) 0.0035(9) -0.0023(9)
C15 0.0325(14) 0.0413(15) 0.0323(13) -0.0129(11) 0.0103(11) -0.0094(11)
C13 0.0473(15) 0.0297(14) 0.0315(14) -0.0096(11) 0.0123(11) -0.0131(11)
C14 0.0299(13) 0.0374(15) 0.0383(15) -0.0045(12) -0.0017(11) 0.0005(11)

loop_
_atom_type_symbol
_atom_type_description
_atom_type_scat_dispersion_real
_atom_type_scat_dispersion_imag
_atom_type_scat_source
C C 0.0181 0.0091 'International Tables Vol C Tables 4.2.6.8 and 6.1.1.4'
H H 0.0000 0.0000 'International Tables Vol C Tables 4.2.6.8 and 6.1.1.4'
O O 0.0492 0.0322 'International Tables Vol C Tables 4.2.6.8 and 6.1.1.4'

loop_
_geom_angle_atom_site_label_1
_geom_angle_atom_site_label_2
_geom_angle_atom_site_label_3
_geom_angle
_geom_angle_site_symmetry_1
_geom_angle_site_symmetry_3
_geom_angle_publ_flag
C3 O1 C7 116.99(18) . . ?
C8 O2 C4 116.99(17) . . ?
C15 O4 C14 61.46(17) . . ?
O3 C8 O2 122.7(2) . . ?
O3 C8 C9 126.6(2) . . ?
O2 C8 C9 110.64(17) . . ?
O1 C3 C2 125.09(19) . . ?
O1 C3 C4 116.42(19) . . ?
C2 C3 C4 118.5(2) . . ?
C3 C2 H2 119.7 . . ?
C3 C2 C1 120.6(2) . . ?
C1 C2 H2 119.7 . . ?
C3 C4 O2 119.5(2) . . ?
C5 C4 O2 118.89(19) . . ?
C5 C4 C3 121.4(2) . . ?
C4 C5 H5 120.0 . . ?
C4 C5 C6 119.9(2) . . ?
C6 C5 H5 120.0 . . ?
C5 C6 H6 120.1 . . ?
C1 C6 C5 119.9(2) . . ?
C1 C6 H6 120.1 . . ?
C8 C9 C11 108.98(18) . . ?
C8 C9 C12 110.05(17) . . ?
C8 C9 C10 108.26(17) . . ?
C11 C9 C12 110.29(18) . . ?
C11 C9 C10 110.22(18) . . ?
C12 C9 C10 109.02(18) . . ?
C9 C11 H11A 109.5 . . ?
C9 C11 H11B 109.5 . . ?
C9 C11 H11C 109.5 . . ?
H11A C11 H11B 109.5 . . ?
H11A C11 H11C 109.5 . . ?
H11B C11 H11C 109.5 . . ?
C2 C1 C13 120.1(2) . . ?
C6 C1 C2 119.7(2) . . ?
C6 C1 C13 120.1(2) . . ?
C9 C12 H12A 109.5 . . ?
C9 C12 H12B 109.5 . . ?
C9 C12 H12C 109.5 . . ?
H12A C12 H12B 109.5 . . ?
H12A C12 H12C 109.5 . . ?
H12B C12 H12C 109.5 . . ?
O1 C7 H7A 109.5 . . ?
O1 C7 H7B 109.5 . . ?
O1 C7 H7C 109.5 . . ?
H7A C7 H7B 109.5 . . ?
H7A C7 H7C 109.5 . . ?
H7B C7 H7C 109.5 . . ?
C9 C10 H10A 109.5 . . ?
C9 C10 H10B 109.5 . . ?
C9 C10 H10C 109.5 . . ?
H10A C10 H10B 109.5 . . ?
H10A C10 H10C 109.5 . . ?
H10B C10 H10C 109.5 . . ?
O4 C15 H15A 117.8 . . ?
O4 C15 H15B 117.8 . . ?
O4 C15 C14 59.75(16) . . ?
H15A C15 H15B 114.9 . . ?
C14 C15 H15A 117.8 . . ?
C14 C15 H15B 117.8 . . ?
C1 C13 H13A 108.9 . . ?
C1 C13 H13B 108.9 . . ?
H13A C13 H13B 107.7 . . ?
C14 C13 C1 113.5(2) . . ?
C14 C13 H13A 108.9 . . ?
C14 C13 H13B 108.9 . . ?
O4 C14 C15 58.78(17) . . ?
O4 C14 C13 116.8(2) . . ?
O4 C14 H14 115.9 . . ?
C15 C14 H14 115.9 . . ?
C13 C14 C15 121.2(3) . . ?
C13 C14 H14 115.9 . . ?

loop_
_geom_bond_atom_site_label_1
_geom_bond_atom_site_label_2
_geom_bond_distance
_geom_bond_site_symmetry_2
_geom_bond_publ_flag
O3 C8 1.201(3) . ?
O1 C3 1.363(3) . ?
O1 C7 1.435(3) . ?
O2 C8 1.367(3) . ?
O2 C4 1.407(3) . ?
O4 C15 1.436(3) . ?
O4 C14 1.450(3) . ?
C8 C9 1.523(3) . ?
C3 C2 1.394(3) . ?
C3 C4 1.395(3) . ?
C2 H2 0.9500 . ?
C2 C1 1.399(3) . ?
C4 C5 1.373(3) . ?
C5 H5 0.9500 . ?
C5 C6 1.394(3) . ?
C6 H6 0.9500 . ?
C6 C1 1.388(3) . ?
C9 C11 1.530(3) . ?
C9 C12 1.535(3) . ?
C9 C10 1.540(3) . ?
C11 H11A 0.9800 . ?
C11 H11B 0.9800 . ?
C11 H11C 0.9800 . ?
C1 C13 1.517(3) . ?
C12 H12A 0.9800 . ?
C12 H12B 0.9800 . ?
C12 H12C 0.9800 . ?
C7 H7A 0.9800 . ?
C7 H7B 0.9800 . ?
C7 H7C 0.9800 . ?
C10 H10A 0.9800 . ?
C10 H10B 0.9800 . ?
C10 H10C 0.9800 . ?
C15 H15A 0.9900 . ?
C15 H15B 0.9900 . ?
C15 C14 1.475(4) . ?
C13 H13A 0.9900 . ?
C13 H13B 0.9900 . ?
C13 C14 1.469(4) . ?
C14 H14 1.0000 . ?

loop_
_geom_torsion_atom_site_label_1
_geom_torsion_atom_site_label_2
_geom_torsion_atom_site_label_3
_geom_torsion_atom_site_label_4
_geom_torsion
_geom_torsion_site_symmetry_1
_geom_torsion_site_symmetry_2
_geom_torsion_site_symmetry_3
_geom_torsion_site_symmetry_4
_geom_torsion_publ_flag
O3 C8 C9 C11 2.8(3) . . . . ?
O3 C8 C9 C12 123.9(2) . . . . ?
O3 C8 C9 C10 -117.1(2) . . . . ?
O1 C3 C2 C1 177.7(2) . . . . ?
O1 C3 C4 O2 -4.4(3) . . . . ?
O1 C3 C4 C5 -179.62(19) . . . . ?
O2 C8 C9 C11 -177.31(17) . . . . ?
O2 C8 C9 C12 -56.2(2) . . . . ?
O2 C8 C9 C10 62.8(2) . . . . ?
O2 C4 C5 C6 -173.88(19) . . . . ?
O4 C15 C14 C13 104.5(3) . . . . ?
C8 O2 C4 C3 80.1(2) . . . . ?
C8 O2 C4 C5 -104.5(2) . . . . ?
C3 C2 C1 C6 2.2(3) . . . . ?
C3 C2 C1 C13 -178.3(2) . . . . ?
C3 C4 C5 C6 1.4(3) . . . . ?
C2 C3 C4 O2 174.98(18) . . . . ?
C2 C3 C4 C5 -0.2(3) . . . . ?
C2 C1 C13 C14 -98.9(3) . . . . ?
C4 O2 C8 O3 4.3(3) . . . . ?
C4 O2 C8 C9 -175.63(17) . . . . ?
C4 C3 C2 C1 -1.6(3) . . . . ?
C4 C5 C6 C1 -0.7(3) . . . . ?
C5 C6 C1 C2 -1.1(3) . . . . ?
C5 C6 C1 C13 179.5(2) . . . . ?
C6 C1 C13 C14 80.6(3) . . . . ?
C1 C13 C14 O4 -76.1(3) . . . . ?
C1 C13 C14 C15 -144.3(3) . . . . ?
C7 O1 C3 C2 -4.0(3) . . . . ?
C7 O1 C3 C4 175.30(19) . . . . ?
C15 O4 C14 C13 -111.9(3) . . . . ?
